data_9004268
loop_
_publ_author_name
'Grice, J. D.'
'Burns, P. C.'
'Hawthorne, F. C.'

_publ_section_title
;
 Determination of the megastructures of the borate polymorphs pringleite and
 ruitenbergite
 Note: Cell angles modified by Grice, June 2002
;
_journal_name_full 'The Canadian Mineralogist'
_journal_page_first 1
_journal_page_last 14
_journal_volume 32
_journal_year 1994
_chemical_formula_sum 'B26 Ca9 Cl4 H35 O71'
_chemical_name_mineral Pringleite
_space_group_IT_number 1
_symmetry_space_group_name_Hall 'P 1'
_symmetry_space_group_name_H-M 'P 1'
_cell_angle_alpha 102.24
_cell_angle_beta 102.10
_cell_angle_gamma 85.61
_cell_formula_units_Z 1
_cell_length_a 12.746
_cell_length_b 13.019
_cell_length_c 9.693
_cell_volume 1536.105
_database_code_amcsd 0005341
_exptl_crystal_density_diffrn 2.113
_cod_original_formula_sum 'Ca9 B26 O71 Cl4 H35'
_cod_database_code 9004268

loop_
_space_group_symop_operation_xyz
x,y,z

loop_
_atom_site_label
_atom_site_fract_x
_atom_site_fract_y
_atom_site_fract_z
_atom_site_U_iso_or_equiv
_atom_site_type_symbol
_atom_site_attached_hydrogens
Ca1 0.00000 0.00000 0.00000 0.10000 Ca 0
Ca2 0.69930 0.30500 0.80190 0.11000 Ca 0
Ca3 0.76480 0.87700 0.39760 0.11000 Ca 0
Ca4 0.19670 0.80750 0.79800 0.10000 Ca 0
Ca5 0.56580 0.07050 0.19420 0.09000 Ca 0
Ca6 0.06410 0.56440 0.18070 0.11000 Ca 0
Ca7 0.26790 0.38220 0.39880 0.12000 Ca 0
Ca8 0.50010 0.49870 0.99410 0.11000 Ca 0
Ca9 0.53500 0.85860 0.72930 0.18000 Ca 0
B1 0.00480 0.73430 0.49520 0.10000 B 0
B2 0.91520 0.80060 0.13470 0.09000 B 0
B3 0.28600 0.03390 0.06670 0.09000 B 0
B4 0.51410 0.79890 0.14970 0.07000 B 0
B5 0.78640 0.52970 0.06060 0.08000 B 0
B6 0.35710 0.58320 0.69330 0.10000 B 0
B7 0.26130 0.64370 0.03420 0.08000 B 0
B8 0.85060 0.07640 0.69840 0.11000 B 0
B9 0.50260 0.23310 0.49740 0.14000 B 0
B10 0.76830 0.14830 0.05460 0.09000 B 0
B11 0.01540 0.29470 0.15350 0.15000 B 0
B12 0.41410 0.29960 0.13220 0.11000 B 0
B13 0.41740 0.90430 0.97190 0.11000 B 0
B14 0.90420 0.20680 0.93220 0.11000 B 0
B15 0.08020 0.73790 0.01320 0.06000 B 0
B16 0.36340 0.17740 0.27430 0.11000 B 0
B17 0.86650 0.67330 0.27180 0.12000 B 0
B18 0.68050 0.13240 0.52430 0.14000 B 0
B19 0.82340 0.97990 0.16430 0.11000 B 0
B20 0.31770 0.47680 0.14590 0.11000 B 0
B21 0.92070 0.39970 0.97440 0.09000 B 0
B22 0.40430 0.70870 0.92860 0.09000 B 0
B23 0.58590 0.24030 0.02780 0.17000 B 0
B24 0.45260 0.40520 0.66800 0.14000 B 0
B25 0.19050 0.64330 0.51560 0.10000 B 0
B26 0.94030 0.89470 0.67330 0.07000 B 0
O1 0.97240 0.66880 0.36610 0.11000 O 0
O2 0.93720 0.81300 0.54300 0.11000 O 0
O3 0.10820 0.72060 0.56610 0.14000 O 0
O4 0.99230 0.73010 0.08860 0.13000 O 0
O5 0.89640 0.89680 0.09930 0.12000 O 0
O6 0.85190 0.77170 0.21740 0.13000 O 0
O7 0.36680 0.08420 0.16010 0.14000 O 0
O8 0.49590 0.23230 0.09710 0.13000 O 0
O9 0.30660 0.94160 0.97640 0.14000 O 0
O10 0.48870 0.70660 0.05740 0.13000 O 0
O11 0.35120 0.27440 0.21900 0.11000 O 0
O12 0.48090 0.89480 0.11740 0.10000 O 0
O13 0.80610 0.44050 0.97100 0.11000 O 0
O14 0.86830 0.58240 0.15620 0.11000 O 0
O15 0.41210 0.80490 0.87120 0.08000 O 0
O16 0.27490 0.64960 0.64420 0.13000 O 0
O17 0.38030 0.48820 0.61070 0.10000 O 0
O18 0.42290 0.61330 0.82440 0.09000 O 0
O19 0.29840 0.71090 0.96290 0.10000 O 0
O20 0.32620 0.55930 0.06620 0.13000 O 0
O21 0.16230 0.66180 0.06560 0.10000 O 0
O22 0.91790 0.10770 0.83150 0.11000 O 0
O23 0.86770 0.97910 0.61820 0.11000 O 0
O24 0.76660 0.14020 0.65510 0.13000 O 0
O25 0.59940 0.20870 0.57970 0.10000 O 0
O26 0.46850 0.16790 0.36910 0.11000 O 0
O27 0.44110 0.31900 0.54080 0.14000 O 0
O28 0.83220 0.06590 0.08930 0.11000 O 0
O29 0.79860 0.21070 0.97440 0.12000 O 0
O30 0.66790 0.16830 0.09020 0.13000 O 0
O31 0.99180 0.20110 0.06080 0.10000 O 0
O32 0.91300 0.29660 0.87410 0.09000 O 0
O33 0.97280 0.38840 0.12400 0.14000 O 0
O34 0.39310 0.39310 0.09090 0.10000 O 0
O-h1 0.17890 0.06840 0.05020 0.23000 O 0
O-h2 0.58110 0.79880 0.28260 0.18000 O 0
O-H3 0.47380 0.98040 0.92550 0.15000 O 1
O-H4 0.68180 0.56920 0.05500 0.19000 O 1
O-H5 0.08840 0.29560 0.28000 0.19000 O 1
O-H6 0.04870 0.71290 0.85450 0.15000 O 1
O-h7 0.11750 0.84550 0.03380 0.12000 O 0
O-H8 0.27510 0.18120 0.34960 0.13000 O 1
O-h9 0.77470 0.67940 0.34140 0.16000 O 0
O-h10 0.71430 0.16350 0.40230 0.16000 O 0
O-h11 0.64390 0.02580 0.46060 0.15000 O 0
O-h12 0.71280 0.94580 0.14630 0.12000 O 0
O-h13 0.86410 0.00820 0.31890 0.16000 O 0
O-h14 0.35840 0.51260 0.30180 0.19000 O 0
O-h15 0.20790 0.44280 0.13180 0.18000 O 0
O-h16 0.98370 0.47580 0.94050 0.14000 O 0
O-h17 0.56310 0.20100 0.87210 0.16000 O 0
O-H18 0.62000 0.34920 0.05070 0.16000 O 1
O-h19 0.41710 0.37740 0.79020 0.15000 O 0
O-h20 0.56130 0.43500 0.73440 0.13000 O 0
O-h21 0.14920 0.53560 0.45150 0.14000 O 0
O-h22 0.22470 0.66800 0.39110 0.30000 O 0
O-H23 0.89190 0.86400 0.78230 0.15000 O 1
O-h24 0.04810 0.93170 0.74730 0.16000 O 0
Cl1 0.26250 0.89580 0.33470 0.36000 Cl 0
Cl2 0.66980 0.57200 0.56220 0.33000 Cl 0
Cl3 0.98300 0.48700 0.62050 0.38000 Cl 0
Cl4 0.31800 0.13730 0.72140 0.45000 Cl 0
OW1 0.69740 0.81610 0.61080 0.20000 O 0
OW2 0.19510 0.33780 0.59480 0.34000 O 0
OW3 0.06400 0.05690 0.27310 0.30000 O 0
OW4 0.25800 0.90880 0.65250 0.47000 O 0
OW5 0.77430 0.36140 0.61870 0.27000 O 0
OW6 0.65080 0.77080 0.90210 0.26000 O 0
OW7 0.46260 0.72400 0.54100 0.34000 O 0
OW8 0.65070 0.00490 0.79770 0.31000 O 0
OW9 0.46670 0.97140 0.55910 0.30000 O 0
OW10 0.54760 0.56540 0.25700 0.24000 O 0
OW11 0.82070 0.65160 0.84980 0.32000 O 0
OW12 0.79780 0.40260 0.29410 0.54000 O 0
OW13 0.14850 0.28670 0.88940 0.63000 O 0
H1 0.17560 0.09840 0.99470 0.30000 H 0
H2 -0.41040 0.74220 0.30250 0.30000 H 0
H7 0.12380 0.86160 0.11420 0.30000 H 0
H9 -0.22260 0.65340 0.40100 0.30000 H 0
H10 -0.25260 0.20860 0.42570 0.30000 H 0
H11 -0.39910 0.99960 0.51300 0.30000 H 0
H12 0.69460 0.91330 0.06910 0.30000 H 0
H13 -0.15610 0.07200 0.36160 0.30000 H 0
H14 0.34130 0.58010 0.35020 0.30000 H 0
H15 0.18520 0.39440 0.05310 0.30000 H 0
H16 -0.01590 0.47160 0.85090 0.30000 H 0
H17 -0.49860 0.22850 0.82290 0.30000 H 0
H19 0.36080 0.36380 0.77030 0.30000 H 0
H20 -0.41980 0.48310 0.69510 0.30000 H 0
H21 0.12610 0.51470 0.51210 0.30000 H 0
H22 0.27210 0.69700 0.42340 0.30000 H 0
H24 0.07400 0.96600 0.71110 0.30000 H 0
HW1 0.69280 0.73510 0.59060 0.30000 H 0
HW1* -0.25910 0.81670 0.65900 0.30000 H 0
HW2 0.15760 0.33750 0.65140 0.30000 H 0
HW3 0.02550 0.05900 0.27790 0.30000 H 0
HW5 -0.16990 0.38740 0.61230 0.30000 H 0
HW5* -0.24610 0.40800 0.54820 0.30000 H 0
HW7 0.49570 0.65710 0.53550 0.30000 H 0
HW9 0.43300 0.96880 0.50040 0.30000 H 0
HW10 0.59230 0.56450 0.30390 0.30000 H 0
HW13 -0.02770 0.04590 0.32890 0.30000 H 0
HW13* 0.09380 0.28540 0.86090 0.30000 H 0

loop_
_cod_changelog_entry_id
_cod_changelog_entry_author
_cod_changelog_entry_date
_cod_changelog_entry_text
1
;cod-tools version 3.8.0
Id: cif_guess_AMCSD_atom_types 9574 2023-05-10 09:00:05Z saulius
;
2023-05-10T18:48:50+03:00
;Derived atom types and hydrogen counts
from atom names that follow the AMCSD naming convention
(Wat == water, O-H == hydroxyl).
;

loop_
_cod_related_entry_id
_cod_related_entry_database
_cod_related_entry_code
1 AMCSD 0005341
